data_7133064
loop_
_publ_author_name
'Shohel, Mohammad'
'Nyman, May'

_publ_section_title
;
 Uranyl-Tc(VII)/Tc(V) hybrid clusters.
;
_journal_issue 45
_journal_name_full 'Chemical communications (Cambridge, England)'
_journal_page_first 5820
_journal_page_last 5823
_journal_paper_doi 10.1039/d4cc01726a
_journal_volume 60
_journal_year 2024
_chemical_formula_moiety 'C4 H6 O32 Tc2 U5'
_chemical_formula_sum 'C4 H6 O32 Tc2 U5'
_chemical_formula_weight 1952.24
_space_group_crystal_system triclinic
_space_group_IT_number 2
_space_group_name_Hall '-P 1'
_space_group_name_H-M_alt 'P -1'
_atom_sites_solution_hydrogens geom
_atom_sites_solution_primary dual
_audit_creation_date 2023-09-06
_audit_creation_method
;
Olex2 1.3
(compiled 2020.11.12 svn.r5f609507 for OlexSys, GUI svn.r6408)
;
_audit_update_record
;
2024-02-11 deposited with the CCDC.	2024-05-06 downloaded from the CCDC.
;
_cell_angle_alpha 93.982(3)
_cell_angle_beta 99.211(3)
_cell_angle_gamma 109.708(3)
_cell_formula_units_Z 1
_cell_length_a 7.7451(3)
_cell_length_b 8.4501(2)
_cell_length_c 12.7565(5)
_cell_measurement_reflns_used 8377
_cell_measurement_temperature 172.97(10)
_cell_measurement_theta_max 76.8720
_cell_measurement_theta_min 3.5520
_cell_volume 768.96(5)
_computing_cell_refinement 'CrysAlisPro 1.171.41.123a (Rigaku OD, 2022)'
_computing_data_collection 'CrysAlisPro 1.171.41.123a (Rigaku OD, 2022)'
_computing_data_reduction 'CrysAlisPro 1.171.41.123a (Rigaku OD, 2022)'
_computing_molecular_graphics 'Olex2 1.3 (Dolomanov et al., 2009)'
_computing_publication_material 'Olex2 1.3 (Dolomanov et al., 2009)'
_computing_structure_refinement 'SHELXL 2018/3 (Sheldrick, 2015)'
_computing_structure_solution 'SHELXT 2018/2 (Sheldrick, 2018)'
_diffrn_ambient_environment N~2~
_diffrn_ambient_temperature 172.97(10)
_diffrn_detector 'Hybrid Pixel Array Detector'
_diffrn_detector_area_resol_mean 10.0000
_diffrn_detector_type HyPix
_diffrn_measured_fraction_theta_full 0.994
_diffrn_measured_fraction_theta_max 0.994
_diffrn_measurement_details
;
List of Runs (angles in degrees, time in seconds):

  # Type    Start    End  Width  t~exp~   \w     \q     \k     \f   Frames
#--------------------------------------------------------------------------
  1  \w    -38.00   7.00   0.50    6.00    --  -47.14  36.00 -34.00   90
  2  \w   -116.00 -41.00   0.50    6.00    --  -47.14 -36.00 169.00  150
  3  \w     -7.00  33.00   0.50    6.00    --   47.14 -36.00 169.00   80
  4  \w     37.00 120.00   0.50    6.00    --   47.14  36.00 -34.00  166
  5  \w   -125.00-100.00   0.50    8.00    --  -86.25 -36.00 169.00   50
  6  \w    -41.00 -14.00   0.50    8.00    --  -86.25  36.00 -34.00   54
  7  \w    138.00 178.00   0.50    8.00    --  107.75  36.00 -34.00   80
  8  \w   -118.00 -89.00   0.50    6.00    --  -47.14 -77.00  60.00   58
  9  \w   -118.00 -93.00   0.50    6.00    --  -47.14 -77.00-180.00   50
 10  \w   -118.00 -79.00   0.50    6.00    --  -47.14-125.00 -60.00   78
 11  \w     42.00  78.00   0.50    6.00    --   47.14-125.00  30.00   72
 12  \w     85.00 115.00   0.50    6.00    --   47.14  77.00  30.00   60
 13  \w     65.00  93.00   0.50    6.00    --   47.14-125.00-150.00   56
 14  \w     42.00  74.00   0.50    6.00    --   47.14 -99.00-180.00   64
 15  \w     35.00  61.00   0.50    6.00    --   47.14-125.00-150.00   52
 16  \w     46.00 106.00   0.50    8.00    --  107.75 -77.00 -60.00  120
 17  \w     87.00 112.00   0.50    8.00    --  107.75-125.00   0.00   50
 18  \w     36.00  71.00   0.50    8.00    --  107.75 -61.00 120.00   70
 19  \w     49.00 105.00   0.50    8.00    --  107.75 -77.00  30.00  112
 20  \w     58.00 110.00   0.50    8.00    --  107.75-125.00-150.00  104
 21  \w     35.00  66.00   0.50    8.00    --  107.75 -85.00-148.01   62
 22  \w     35.00  70.00   0.50    8.00    --  107.75 -61.00 -30.00   70
 23  \w    100.00 136.00   0.50    8.00    --  107.75  30.00 -60.00   72
 24  \w    126.00 176.00   0.50    8.00    --  107.75  77.00 -90.00  100
 25  \w    100.00 125.00   0.50    8.00    --  107.75  61.00-180.00   50
 26  \w     59.00 100.00   0.50    8.00    --  107.75 -94.00 -90.00   82
 27  \w    102.00 156.00   0.50    8.00    --  107.75  45.00 120.00  108
 28  \w     95.00 160.00   0.50    8.00    --  107.75  15.00  60.00  130
 29  \w     38.00  71.00   0.50    8.00    --  107.75-125.00   0.00   66
 30  \w    104.00 148.00   0.50    8.00    --  107.75  45.00   0.00   88
 31  \w     73.00 129.00   0.50    8.00    --  107.75 -88.00 117.48  112
 32  \w     65.00 101.00   0.50    8.00    --  107.75 -94.00  90.00   72
 33  \w     35.00  80.00   0.50    8.00    --  107.75-125.00 150.00   90
 34  \w    107.00 132.00   0.50    8.00    --  107.75  45.00-180.00   50
 35  \w    139.00 167.00   0.50    8.00    --  107.75  45.00-180.00   56
 36  \w     66.00 117.00   0.50    8.00    --  107.75 -87.00  53.68  102
 37  \w     35.00  81.00   0.50    8.00    --  107.75 -77.00   0.00   92
 38  \w     35.00  62.00   0.50    8.00    --  107.75 -61.00  60.00   54
 39  \w     51.00  77.00   0.50    8.00    --  107.75 -94.00-120.00   52
 40  \w    101.00 155.00   0.50    8.00    --  107.75  45.00 150.00  108
 41  \w     44.00  69.00   0.50    8.00    --  107.75 -61.00 -90.00   50
 42  \w     88.00 132.00   0.50    8.00    --  107.75 -85.00-148.01   88
 43  \w     50.00 105.00   0.50    8.00    --  107.75 -94.00-150.00  110
 44  \w    100.00 126.00   0.50    8.00    --  107.75 125.00-150.00   52
 45  \w     94.00 163.00   0.50    8.00    --  107.75  15.00 -90.00  138
 46  \w     35.00  73.00   0.50    8.00    --  107.75 -94.00 120.00   76
 47  \w    107.00 150.00   0.50    8.00    --  107.75  45.00  60.00   86
 48  \w     38.00  64.00   0.50    8.00    --  107.75 -86.00-108.13   52
 49  \w     97.00 122.00   0.50    8.00    --  107.75 -86.00-108.13   50
 50  \w     49.00 101.00   0.50    8.00    --  107.75 -94.00  30.00  104
;
_diffrn_measurement_device 'four-circle diffractometer'
_diffrn_measurement_device_type 'XtaLAB Synergy, Dualflex, HyPix'
_diffrn_measurement_method '\w scans'
_diffrn_orient_matrix_type 'CrysAlisPro convention (1999,Acta A55,543-557)'
_diffrn_orient_matrix_UB_11 0.1094387000
_diffrn_orient_matrix_UB_12 0.1924887000
_diffrn_orient_matrix_UB_13 0.0218605000
_diffrn_orient_matrix_UB_21 -0.1563367000
_diffrn_orient_matrix_UB_22 0.0257902000
_diffrn_orient_matrix_UB_23 0.0522167000
_diffrn_orient_matrix_UB_31 0.0999757000
_diffrn_orient_matrix_UB_32 -0.0214361000
_diffrn_orient_matrix_UB_33 0.1096929000
_diffrn_radiation_monochromator mirror
_diffrn_radiation_probe x-ray
_diffrn_radiation_type 'Cu K\a'
_diffrn_radiation_wavelength 1.54184
_diffrn_reflns_av_R_equivalents 0.0361
_diffrn_reflns_av_unetI/netI 0.0274
_diffrn_reflns_Laue_measured_fraction_full 0.994
_diffrn_reflns_Laue_measured_fraction_max 0.994
_diffrn_reflns_limit_h_max 9
_diffrn_reflns_limit_h_min -9
_diffrn_reflns_limit_k_max 10
_diffrn_reflns_limit_k_min -10
_diffrn_reflns_limit_l_max 15
_diffrn_reflns_limit_l_min -14
_diffrn_reflns_number 10031
_diffrn_reflns_point_group_measured_fraction_full 0.994
_diffrn_reflns_point_group_measured_fraction_max 0.994
_diffrn_reflns_theta_full 67.684
_diffrn_reflns_theta_max 68.170
_diffrn_reflns_theta_min 3.541
_diffrn_source 'micro-focus sealed X-ray tube'
_diffrn_source_type 'PhotonJet (Cu) X-ray Source'
_exptl_absorpt_coefficient_mu 81.160
_exptl_absorpt_correction_T_max 1.00000
_exptl_absorpt_correction_T_min 0.55873
_exptl_absorpt_correction_type multi-scan
_exptl_absorpt_process_details
;
CrysAlisPro 1.171.41.123a (Rigaku Oxford Diffraction, 2022)
Empirical absorption correction using spherical harmonics,
implemented in SCALE3 ABSPACK scaling algorithm.
;
_exptl_crystal_colour 'clear orangish yellow'
_exptl_crystal_colour_lustre clear
_exptl_crystal_colour_modifier orangish
_exptl_crystal_colour_primary yellow
_exptl_crystal_density_diffrn 4.216
_exptl_crystal_description block
_exptl_crystal_F_000 832
_exptl_crystal_size_max 0.04
_exptl_crystal_size_mid 0.04
_exptl_crystal_size_min 0.02
_refine_diff_density_max 2.047
_refine_diff_density_min -1.923
_refine_diff_density_rms 0.336
_refine_ls_extinction_coef 0.00033(3)
_refine_ls_extinction_expression Fc^*^=kFc[1+0.001xFc^2^\l^3^/sin(2\q)]^-1/4^
_refine_ls_extinction_method 'SHELXL-2018/3 (Sheldrick 2018)'
_refine_ls_goodness_of_fit_ref 1.109
_refine_ls_hydrogen_treatment constr
_refine_ls_matrix_type full
_refine_ls_number_parameters 198
_refine_ls_number_reflns 2797
_refine_ls_number_restraints 0
_refine_ls_restrained_S_all 1.109
_refine_ls_R_factor_all 0.0287
_refine_ls_R_factor_gt 0.0260
_refine_ls_shift/su_max 0.001
_refine_ls_shift/su_mean 0.000
_refine_ls_structure_factor_coef Fsqd
_refine_ls_weighting_details 'w=1/[\s^2^(Fo^2^)+(0.0404P)^2^+6.9353P] where P=(Fo^2^+2Fc^2^)/3'
_refine_ls_weighting_scheme calc
_refine_ls_wR_factor_gt 0.0663
_refine_ls_wR_factor_ref 0.0681
_reflns_Friedel_coverage 0.000
_reflns_number_gt 2699
_reflns_number_total 2797
_reflns_threshold_expression 'I > 2\s(I)'
_cod_data_source_file d4cc01726a2.cif
_cod_data_source_block utc_10_070812_ms_auto
_cod_depositor_comments 'Adding full bibliography for 7133061--7133065.cif.'
_cod_database_code 7133064
_shelx_shelxl_version_number 2018/3
_chemical_oxdiff_formula 'U5 Tc2 O32 C4 H20'
_shelx_space_group_comment
;
The symmetry employed for this shelxl refinement is uniquely defined
by the following loop, which should always be used as a source of
symmetry information in preference to the above space-group names.
They are only intended as comments.
;
_shelx_estimated_absorpt_t_max 0.294
_shelx_estimated_absorpt_t_min 0.140
_reflns_odcompleteness_completeness 99.86
_reflns_odcompleteness_iscentric 1
_reflns_odcompleteness_theta 68.13
_olex2_refinement_description
;
1. Fixed Uiso
 At 1.5 times of:
  All C(H,H,H) groups
2.a Idealised Me refined as rotating group:
 C22(H22A,H22B,H22C)
;
_olex2_submission_special_instructions 'No special instructions were received'
_oxdiff_exptl_absorpt_empirical_details
;
Empirical correction (ABSPACK) includes:
- Absorption correction using spherical harmonics
- Frame scaling
;
_oxdiff_exptl_absorpt_empirical_full_max 3.004
_oxdiff_exptl_absorpt_empirical_full_min 0.336

loop_
_space_group_symop_operation_xyz
'x, y, z'
'-x, -y, -z'

loop_
_atom_site_label
_atom_site_type_symbol
_atom_site_fract_x
_atom_site_fract_y
_atom_site_fract_z
_atom_site_U_iso_or_equiv
_atom_site_adp_type
_atom_site_occupancy
_atom_site_site_symmetry_order
_atom_site_calc_flag
_atom_site_refinement_flags_posn
_atom_site_refinement_flags_adp
_atom_site_refinement_flags_occupancy
_atom_site_disorder_assembly
_atom_site_disorder_group
U1 U 0.75649(3) 0.35701(3) 0.28710(2) 0.00895(11) Uani 1 1 d . . . . .
U2 U 0.49818(3) 0.65048(3) 0.21322(2) 0.00847(11) Uani 1 1 d . . . . .
U3 U 0.500000 0.500000 0.500000 0.00932(12) Uani 1 2 d S . P . .
Tc4 Tc 0.15375(9) 0.90270(9) 0.11929(5) 0.01601(16) Uani 1 1 d . . . . .
O7 O 0.5861(8) 0.5065(8) 0.3374(4) 0.0151(12) Uani 1 1 d . . . . .
O9 O 0.9109(9) 0.2974(8) 0.1459(5) 0.0215(13) Uani 1 1 d . . . . .
O13 O 0.5032(9) 0.7195(8) 0.0314(5) 0.0184(13) Uani 1 1 d . . . . .
O10 O 0.9138(8) 0.1625(8) 0.3518(5) 0.0177(13) Uani 1 1 d . . . . .
O16 O 0.3160(9) 0.6948(8) 0.5354(5) 0.0186(13) Uani 1 1 d . . . . .
O8 O 0.6726(8) 0.4995(7) 0.1447(4) 0.0123(11) Uani 1 1 d . . . . .
O18 O 0.2364(10) 0.9901(9) 0.0105(5) 0.0236(14) Uani 1 1 d . . . . .
O17 O 0.3102(9) 0.8243(8) 0.1901(5) 0.0200(13) Uani 1 1 d . . . . .
O14 O 0.4069(9) 0.7041(8) 0.3845(4) 0.0164(12) Uani 1 1 d . . . . .
O20 O 0.1128(11) 1.0467(10) 0.2016(6) 0.0322(17) Uani 1 1 d . . . . .
C21 C 0.3280(12) 0.7626(11) 0.4512(7) 0.0165(17) Uani 1 1 d . . . . .
O19 O -0.0518(10) 0.7387(11) 0.0716(6) 0.0337(17) Uani 1 1 d . . . . .
C22 C 0.2605(14) 0.9020(12) 0.4302(7) 0.0198(19) Uani 1 1 d . . . . .
H22A H 0.259631 0.962618 0.498318 0.030 Uiso 1 1 calc R U . . .
H22B H 0.133441 0.856207 0.387156 0.030 Uiso 1 1 calc R U . . .
H22C H 0.343302 0.980283 0.391066 0.030 Uiso 1 1 calc R U . . .
O11 O 0.7074(9) 0.8329(8) 0.2549(5) 0.0179(13) Uani 1 1 d . . . . .
O12 O 0.2889(9) 0.4758(8) 0.1631(5) 0.0173(13) Uani 1 1 d . . . . .
O5 O 0.5577(9) 0.1783(9) 0.2285(5) 0.0201(14) Uani 1 1 d . . . . .
O6 O 0.9669(9) 0.5255(9) 0.3399(5) 0.0217(14) Uani 1 1 d . . . . .
O15 O 0.2854(9) 0.3319(8) 0.4419(5) 0.0183(13) Uani 1 1 d . . . . .

loop_
_atom_site_aniso_label
_atom_site_aniso_U_11
_atom_site_aniso_U_22
_atom_site_aniso_U_33
_atom_site_aniso_U_23
_atom_site_aniso_U_13
_atom_site_aniso_U_12
U1 0.00929(16) 0.01234(17) 0.00729(15) 0.00183(10) 0.00077(10) 0.00674(12)
U2 0.01046(16) 0.01117(16) 0.00608(15) 0.00412(10) 0.00096(10) 0.00647(11)
U3 0.01222(19) 0.0153(2) 0.00448(18) 0.00340(13) 0.00081(13) 0.01002(16)
Tc4 0.0192(3) 0.0202(4) 0.0137(3) 0.0079(3) 0.0048(3) 0.0116(3)
O7 0.021(3) 0.018(3) 0.012(3) 0.007(2) 0.006(2) 0.013(3)
O9 0.022(3) 0.025(3) 0.022(3) 0.003(3) 0.009(3) 0.012(3)
O13 0.027(3) 0.017(3) 0.013(3) 0.007(2) 0.003(2) 0.009(3)
O10 0.019(3) 0.017(3) 0.021(3) 0.002(2) 0.001(2) 0.011(3)
O16 0.027(3) 0.025(3) 0.014(3) 0.007(2) 0.008(3) 0.020(3)
O8 0.013(3) 0.017(3) 0.009(3) 0.004(2) 0.005(2) 0.006(2)
O18 0.032(4) 0.024(3) 0.017(3) 0.012(3) 0.008(3) 0.009(3)
O17 0.028(3) 0.022(3) 0.016(3) 0.006(2) 0.001(3) 0.017(3)
O14 0.022(3) 0.025(3) 0.010(3) 0.006(2) 0.005(2) 0.017(3)
O20 0.041(4) 0.043(4) 0.027(4) 0.007(3) 0.012(3) 0.031(4)
C21 0.015(4) 0.018(4) 0.016(4) 0.007(3) 0.003(3) 0.006(4)
O19 0.024(4) 0.039(4) 0.030(4) 0.010(3) 0.006(3) 0.001(3)
C22 0.030(5) 0.026(5) 0.009(4) 0.007(3) 0.002(3) 0.017(4)
O11 0.014(3) 0.019(3) 0.019(3) 0.002(2) 0.001(2) 0.005(3)
O12 0.014(3) 0.019(3) 0.019(3) 0.003(3) 0.001(2) 0.006(3)
O5 0.018(3) 0.019(3) 0.020(3) 0.001(3) -0.003(3) 0.005(3)
O6 0.020(3) 0.020(3) 0.022(3) -0.001(3) -0.003(3) 0.007(3)
O15 0.014(3) 0.019(3) 0.020(3) 0.000(3) -0.005(2) 0.008(3)

loop_
_atom_type_symbol
_atom_type_description
_atom_type_scat_dispersion_real
_atom_type_scat_dispersion_imag
_atom_type_scat_source
C C 0.0181 0.0091 'International Tables Vol C Tables 4.2.6.8 and 6.1.1.4'
H H 0.0000 0.0000 'International Tables Vol C Tables 4.2.6.8 and 6.1.1.4'
O O 0.0492 0.0322 'International Tables Vol C Tables 4.2.6.8 and 6.1.1.4'
Tc Tc 0.0057 3.0049 'International Tables Vol C Tables 4.2.6.8 and 6.1.1.4'
U U -4.3638 13.4090 'International Tables Vol C Tables 4.2.6.8 and 6.1.1.4'

loop_
_geom_angle_atom_site_label_1
_geom_angle_atom_site_label_2
_geom_angle_atom_site_label_3
_geom_angle
_geom_angle_site_symmetry_1
_geom_angle_site_symmetry_3
_geom_angle_publ_flag
U2 U1 U3 61.615(6) . . ?
O7 U1 U2 32.54(14) . . ?
O7 U1 U3 29.09(14) . . ?
O7 U1 O9 144.4(2) . . ?
O7 U1 O10 141.9(2) . . ?
O7 U1 O16 68.20(19) . 2_666 ?
O7 U1 O8 70.05(19) . . ?
O9 U1 U2 111.91(15) . . ?
O9 U1 U3 173.24(16) . . ?
O9 U1 O10 73.7(2) . . ?
O9 U1 O16 147.4(2) . 2_666 ?
O10 U1 U2 174.42(14) . . ?
O10 U1 U3 112.83(14) . . ?
O16 U1 U2 100.63(14) 2_666 . ?
O16 U1 U3 39.15(14) 2_666 . ?
O16 U1 O10 73.8(2) 2_666 . ?
O8 U1 U2 37.51(13) . . ?
O8 U1 U3 99.10(13) . . ?
O8 U1 O9 74.5(2) . . ?
O8 U1 O10 148.0(2) . . ?
O8 U1 O16 137.89(19) . 2_666 ?
O5 U1 U2 91.1(2) . . ?
O5 U1 U3 93.3(2) . . ?
O5 U1 O7 93.4(3) . . ?
O5 U1 O9 88.7(3) . . ?
O5 U1 O10 88.6(3) . . ?
O5 U1 O16 89.7(3) . 2_666 ?
O5 U1 O8 87.5(3) . . ?
O6 U1 U2 92.8(2) . . ?
O6 U1 U3 91.8(2) . . ?
O6 U1 O7 91.9(3) . . ?
O6 U1 O9 86.5(3) . . ?
O6 U1 O10 87.8(3) . . ?
O6 U1 O16 93.1(3) . 2_666 ?
O6 U1 O8 93.4(3) . . ?
O6 U1 O5 174.6(3) . . ?
U1 U2 U3 61.717(6) . . ?
O7 U2 U1 32.90(15) . . ?
O7 U2 U3 28.84(15) . . ?
O7 U2 O13 146.2(2) . . ?
O7 U2 O8 70.5(2) . . ?
O7 U2 O17 138.2(2) . . ?
O7 U2 O14 67.3(2) . . ?
O13 U2 U1 113.30(15) . . ?
O13 U2 U3 174.62(15) . . ?
O13 U2 O14 146.4(2) . . ?
O8 U2 U1 37.62(13) . . ?
O8 U2 U3 99.31(13) . . ?
O8 U2 O13 75.7(2) . . ?
O8 U2 O17 151.02(19) . . ?
O8 U2 O14 137.68(19) . . ?
O17 U2 U1 170.79(15) . . ?
O17 U2 U3 109.39(15) . . ?
O17 U2 O13 75.5(2) . . ?
O17 U2 O14 71.3(2) . . ?
O14 U2 U1 100.13(14) . . ?
O14 U2 U3 38.76(14) . . ?
O11 U2 U1 91.6(2) . . ?
O11 U2 U3 94.9(2) . . ?
O11 U2 O7 93.1(3) . . ?
O11 U2 O13 87.2(3) . . ?
O11 U2 O8 89.9(3) . . ?
O11 U2 O17 91.6(3) . . ?
O11 U2 O14 89.0(3) . . ?
O12 U2 U1 90.9(2) . . ?
O12 U2 U3 89.2(2) . . ?
O12 U2 O7 90.8(3) . . ?
O12 U2 O13 88.8(2) . . ?
O12 U2 O8 90.1(3) . . ?
O12 U2 O17 86.4(3) . . ?
O12 U2 O14 93.8(3) . . ?
O12 U2 O11 175.9(3) . . ?
U2 U3 U2 180.0 2_666 . ?
O7 U3 U2 28.08(14) 2_666 2_666 ?
O7 U3 U2 151.92(14) . 2_666 ?
O7 U3 U2 151.92(14) 2_666 . ?
O7 U3 U2 28.08(14) . . ?
O7 U3 O7 180.0 . 2_666 ?
O7 U3 O16 65.54(19) 2_666 . ?
O7 U3 O16 114.46(19) . . ?
O7 U3 O16 65.54(19) . 2_666 ?
O7 U3 O16 114.46(19) 2_666 2_666 ?
O7 U3 O14 64.89(19) 2_666 2_666 ?
O7 U3 O14 115.11(19) 2_666 . ?
O7 U3 O14 115.11(19) . 2_666 ?
O7 U3 O14 64.89(19) . . ?
O7 U3 C21 90.0(2) . 2_666 ?
O7 U3 C21 90.0(2) 2_666 2_666 ?
O7 U3 C21 90.0(2) . . ?
O7 U3 C21 90.0(2) 2_666 . ?
O16 U3 U2 86.48(13) 2_666 2_666 ?
O16 U3 U2 93.52(13) . 2_666 ?
O16 U3 U2 86.48(13) . . ?
O16 U3 U2 93.52(13) 2_666 . ?
O16 U3 O16 180.0 . 2_666 ?
O16 U3 C21 24.5(2) 2_666 2_666 ?
O16 U3 C21 155.5(2) 2_666 . ?
O16 U3 C21 155.5(2) . 2_666 ?
O16 U3 C21 24.5(2) . . ?
O14 U3 U2 37.09(13) 2_666 2_666 ?
O14 U3 U2 142.91(13) 2_666 . ?
O14 U3 U2 37.09(13) . . ?
O14 U3 U2 142.91(13) . 2_666 ?
O14 U3 O16 49.59(19) 2_666 2_666 ?
O14 U3 O16 49.59(19) . . ?
O14 U3 O16 130.41(19) . 2_666 ?
O14 U3 O16 130.41(19) 2_666 . ?
O14 U3 O14 180.0 2_666 . ?
O14 U3 C21 25.1(2) . . ?
O14 U3 C21 154.9(2) 2_666 . ?
O14 U3 C21 154.9(2) . 2_666 ?
O14 U3 C21 25.1(2) 2_666 2_666 ?
C21 U3 U2 117.81(16) . 2_666 ?
C21 U3 U2 117.81(16) 2_666 . ?
C21 U3 U2 62.19(16) . . ?
C21 U3 U2 62.19(16) 2_666 2_666 ?
C21 U3 C21 180.00(15) . 2_666 ?
O15 U3 U2 93.0(2) 2_666 . ?
O15 U3 U2 93.0(2) . 2_666 ?
O15 U3 U2 87.0(2) . . ?
O15 U3 U2 87.0(2) 2_666 2_666 ?
O15 U3 O7 90.4(3) . 2_666 ?
O15 U3 O7 90.4(3) 2_666 . ?
O15 U3 O7 89.6(3) . . ?
O15 U3 O7 89.6(3) 2_666 2_666 ?
O15 U3 O16 90.2(3) 2_666 . ?
O15 U3 O16 89.8(3) . . ?
O15 U3 O16 90.2(3) . 2_666 ?
O15 U3 O16 89.8(3) 2_666 2_666 ?
O15 U3 O14 90.9(3) 2_666 2_666 ?
O15 U3 O14 89.1(3) . 2_666 ?
O15 U3 O14 90.9(3) . . ?
O15 U3 O14 89.1(3) 2_666 . ?
O15 U3 C21 88.5(3) . 2_666 ?
O15 U3 C21 88.5(3) 2_666 . ?
O15 U3 C21 91.5(3) . . ?
O15 U3 C21 91.5(3) 2_666 2_666 ?
O15 U3 O15 180.0(4) . 2_666 ?
O18 Tc4 O17 110.7(3) . . ?
O20 Tc4 O18 111.2(4) . . ?
O20 Tc4 O17 109.8(3) . . ?
O20 Tc4 O19 108.7(4) . . ?
O19 Tc4 O18 107.7(3) . . ?
O19 Tc4 O17 108.6(4) . . ?
U1 O7 U3 122.3(2) . . ?
U2 O7 U1 114.6(2) . . ?
U2 O7 U3 123.1(3) . . ?
U1 O16 U3 103.9(2) 2_666 . ?
C21 O16 U1 158.8(6) . 2_666 ?
C21 O16 U3 97.2(5) . . ?
U2 O8 U1 104.9(2) . . ?
Tc4 O17 U2 155.3(3) . . ?
U2 O14 U3 104.1(2) . . ?
C21 O14 U2 158.1(5) . . ?
C21 O14 U3 97.3(5) . . ?
O16 C21 U3 58.3(5) . . ?
O16 C21 O14 115.7(8) . . ?
O16 C21 C22 122.6(8) . . ?
O14 C21 U3 57.6(4) . . ?
O14 C21 C22 121.6(7) . . ?
C22 C21 U3 175.0(6) . . ?
C21 C22 H22A 109.5 . . ?
C21 C22 H22B 109.5 . . ?
C21 C22 H22C 109.5 . . ?
H22A C22 H22B 109.5 . . ?
H22A C22 H22C 109.5 . . ?
H22B C22 H22C 109.5 . . ?

loop_
_geom_bond_atom_site_label_1
_geom_bond_atom_site_label_2
_geom_bond_distance
_geom_bond_site_symmetry_2
_geom_bond_publ_flag
U1 U2 3.7560(4) . ?
U1 U3 3.9589(3) . ?
U1 O7 2.243(6) . ?
U1 O9 2.429(6) . ?
U1 O10 2.466(6) . ?
U1 O16 2.452(6) 2_666 ?
U1 O8 2.372(6) . ?
U1 O5 1.765(7) . ?
U1 O6 1.757(7) . ?
U2 U3 3.9551(3) . ?
U2 O7 2.222(6) . ?
U2 O13 2.434(6) . ?
U2 O8 2.366(6) . ?
U2 O17 2.394(6) . ?
U2 O14 2.460(6) . ?
U2 O11 1.792(6) . ?
U2 O12 1.772(6) . ?
U3 O7 2.277(6) . ?
U3 O7 2.277(6) 2_666 ?
U3 O16 2.574(6) 2_666 ?
U3 O16 2.574(6) . ?
U3 O14 2.554(6) . ?
U3 O14 2.554(6) 2_666 ?
U3 C21 3.001(9) . ?
U3 C21 3.001(9) 2_666 ?
U3 O15 1.788(6) . ?
U3 O15 1.788(6) 2_666 ?
Tc4 O18 1.729(6) . ?
Tc4 O17 1.731(6) . ?
Tc4 O20 1.695(7) . ?
Tc4 O19 1.706(7) . ?
O16 C21 1.254(11) . ?
O14 C21 1.285(11) . ?
C21 C22 1.465(13) . ?
C22 H22A 0.9800 . ?
C22 H22B 0.9800 . ?
C22 H22C 0.9800 . ?

loop_
_geom_torsion_atom_site_label_1
_geom_torsion_atom_site_label_2
_geom_torsion_atom_site_label_3
_geom_torsion_atom_site_label_4
_geom_torsion
_geom_torsion_site_symmetry_1
_geom_torsion_site_symmetry_2
_geom_torsion_site_symmetry_3
_geom_torsion_site_symmetry_4
_geom_torsion_publ_flag
U1 O16 C21 U3 172.5(18) 2_666 . . . ?
U1 O16 C21 O14 177.1(12) 2_666 . . . ?
U1 O16 C21 C22 -2(2) 2_666 . . . ?
U2 O14 C21 U3 168.3(17) . . . . ?
U2 O14 C21 O16 163.7(11) . . . . ?
U2 O14 C21 C22 -17(2) . . . . ?
U3 O16 C21 O14 4.6(8) . . . . ?
U3 O16 C21 C22 -174.2(8) . . . . ?
U3 O14 C21 O16 -4.6(8) . . . . ?
U3 O14 C21 C22 174.2(7) . . . . ?
O18 Tc4 O17 U2 -57.7(9) . . . . ?
O20 Tc4 O17 U2 179.1(8) . . . . ?
O19 Tc4 O17 U2 60.3(9) . . . . ?
